data_4317599
loop_
_publ_author_name
'Timothy J. Boyle'
'Cecilia A. Zechmann'
'Todd M. Alam'
'Mark A. Rodriguez'
'Cybele A. Hijar'
'Brian L. Scott'

_publ_section_title
;
 From Clusters to Ionic Complexes: Structurally Characterized Thallium
 Titanium Double Alkoxides
;
_journal_name_full 'Inorganic Chemistry'
_journal_page_first 946
_journal_page_last 957
_journal_paper_doi 10.1021/ic0110833
_journal_volume 41
_journal_year 2002
_chemical_formula_sum 'C40 H45 O5 Ti Tl'
_chemical_formula_weight 858.03
_chemical_name_common Tl[Ti(DMP)5]
_chemical_name_systematic
;
   ?
;
_space_group_IT_number 33
_symmetry_cell_setting orthorhombic
_symmetry_space_group_name_Hall 'P 2c -2n'
_symmetry_space_group_name_H-M 'P n a 21'
_atom_sites_solution_hydrogens geom
_atom_sites_solution_primary direct
_atom_sites_solution_secondary difmap
_audit_creation_method SHELXL-97
_cell_angle_alpha 90.00
_cell_angle_beta 90.00
_cell_angle_gamma 90.00
_cell_formula_units_Z 4
_cell_length_a 17.1148(12)
_cell_length_b 10.5537(7)
_cell_length_c 19.6490(13)
_cell_measurement_temperature 168(2)
_cell_volume 3549.1(4)
_computing_cell_refinement 'Bruker SMART'
_computing_data_collection 'Bruker SMART'
_computing_data_reduction 'Bruker SHELXTL'
_computing_molecular_graphics 'Bruker SHELXTL'
_computing_publication_material 'Bruker SHELXTL'
_computing_structure_refinement 'SHELXL-97 (Sheldrick, 1997)'
_computing_structure_solution 'SHELXS-97 (Sheldrick, 1990)'
_diffrn_ambient_temperature 168(2)
_diffrn_measured_fraction_theta_full 0.959
_diffrn_measured_fraction_theta_max 0.959
_diffrn_measurement_device_type 'CCD area detector'
_diffrn_measurement_method 'phi and omega scans'
_diffrn_radiation_monochromator graphite
_diffrn_radiation_source 'fine-focus sealed tube'
_diffrn_radiation_type MoK\a
_diffrn_radiation_wavelength 0.71073
_diffrn_reflns_av_R_equivalents 0.0389
_diffrn_reflns_av_sigmaI/netI 0.0442
_diffrn_reflns_limit_h_max 22
_diffrn_reflns_limit_h_min -16
_diffrn_reflns_limit_k_max 13
_diffrn_reflns_limit_k_min -13
_diffrn_reflns_limit_l_max 20
_diffrn_reflns_limit_l_min -26
_diffrn_reflns_number 21462
_diffrn_reflns_theta_full 28.28
_diffrn_reflns_theta_max 28.28
_diffrn_reflns_theta_min 2.07
_exptl_absorpt_coefficient_mu 4.802
_exptl_absorpt_correction_type emperical
_exptl_absorpt_process_details 'SADABS (Sheldrick, 1996)'
_exptl_crystal_colour 'light orange'
_exptl_crystal_density_diffrn 1.606
_exptl_crystal_density_method 'not measured'
_exptl_crystal_description hexagon
_exptl_crystal_F_000 1712
_refine_diff_density_max 1.022
_refine_diff_density_min -0.514
_refine_diff_density_rms 0.087
_refine_ls_abs_structure_details 'Flack H D (1983), Acta Cryst. A39, 876-881'
_refine_ls_abs_structure_Flack 0.411(6)
_refine_ls_extinction_method none
_refine_ls_goodness_of_fit_ref 1.037
_refine_ls_hydrogen_treatment mixed
_refine_ls_matrix_type full
_refine_ls_number_parameters 434
_refine_ls_number_reflns 7633
_refine_ls_number_restraints 1
_refine_ls_restrained_S_all 1.037
_refine_ls_R_factor_all 0.0475
_refine_ls_R_factor_gt 0.0371
_refine_ls_shift/su_max 1.021
_refine_ls_shift/su_mean 0.034
_refine_ls_structure_factor_coef Fsqd
_refine_ls_weighting_details 'calc w=1/[\s^2^(Fo^2^)+(0.0609P)^2^+0.0000P] where P=(Fo^2^+2Fc^2^)/3'
_refine_ls_weighting_scheme calc
_refine_ls_wR_factor_gt 0.0965
_refine_ls_wR_factor_ref 0.1005
_reflns_number_gt 6406
_reflns_number_total 7633
_reflns_threshold_expression >2sigma(I)
_cod_data_source_file ic0110833_6.cif
_cod_data_source_block cz037m
_cod_depositor_comments
;
The following automatic conversions were performed:

'_symmetry_cell_setting' value 'Orthorhombic' changed to
'orthorhombic' according to the built-in table from CIF Core
dictionary named 'cif_core.dic' version 2.4.1 from 2010-06-29.

Automatic conversion script
Id: cif_fix_values 1646 2011-03-28 12:23:43Z adriana 
;
_cod_database_code 4317599

loop_
_symmetry_equiv_pos_as_xyz
'x, y, z'
'-x, -y, z+1/2'
'x+1/2, -y+1/2, z'
'-x+1/2, y+1/2, z+1/2'

loop_
_atom_site_label
_atom_site_type_symbol
_atom_site_fract_x
_atom_site_fract_y
_atom_site_fract_z
_atom_site_U_iso_or_equiv
_atom_site_adp_type
_atom_site_occupancy
_atom_site_symmetry_multiplicity
_atom_site_calc_flag
_atom_site_refinement_flags
_atom_site_disorder_assembly
_atom_site_disorder_group
C1 C 0.1331(4) 0.5477(6) 0.1132(3) 0.0226(13) Uani 1 1 d . . .
C2 C 0.1936(4) 0.4789(6) 0.0797(3) 0.0249(13) Uani 1 1 d . . .
C3 C 0.2168(4) 0.5183(7) 0.0151(3) 0.0313(15) Uani 1 1 d . . .
H3 H 0.2577 0.4738 -0.0072 0.038 Uiso 1 1 calc R . .
C4 C 0.1825(4) 0.6197(7) -0.0180(4) 0.0381(16) Uani 1 1 d . . .
H4 H 0.1988 0.6433 -0.0624 0.046 Uiso 1 1 calc R . .
C5 C 0.1238(5) 0.6865(6) 0.0153(3) 0.0360(17) Uani 1 1 d . . .
H5 H 0.1013 0.7583 -0.0063 0.043 Uiso 1 1 calc R . .
C6 C 0.0968(4) 0.6508(6) 0.0798(3) 0.0270(13) Uani 1 1 d . . .
C7 C 0.2337(4) 0.3682(7) 0.1130(4) 0.0301(14) Uani 1 1 d . . .
H7A H 0.1990 0.2944 0.1122 0.045 Uiso 1 1 calc R . .
H7B H 0.2463 0.3898 0.1603 0.045 Uiso 1 1 calc R . .
H7C H 0.2819 0.3484 0.0884 0.045 Uiso 1 1 calc R . .
C8 C 0.0332(4) 0.7220(7) 0.1154(4) 0.0338(15) Uani 1 1 d . . .
H8A H -0.0069 0.6623 0.1311 0.051 Uiso 1 1 calc R . .
H8B H 0.0096 0.7829 0.0839 0.051 Uiso 1 1 calc R . .
H8C H 0.0550 0.7672 0.1546 0.051 Uiso 1 1 calc R . .
C9 C 0.2600(4) 0.5315(6) 0.2678(3) 0.0238(12) Uani 1 1 d . . .
C10 C 0.2836(4) 0.6322(7) 0.2260(3) 0.0260(14) Uani 1 1 d . . .
C11 C 0.3580(4) 0.6230(7) 0.1970(4) 0.0306(16) Uani 1 1 d . . .
H11 H 0.3747 0.6879 0.1668 0.037 Uiso 1 1 calc R . .
C12 C 0.4085(4) 0.5231(7) 0.2105(3) 0.0335(15) Uani 1 1 d . . .
H12 H 0.4580 0.5182 0.1888 0.040 Uiso 1 1 calc R . .
C13 C 0.3852(4) 0.4314(6) 0.2559(4) 0.0309(15) Uani 1 1 d . . .
H13 H 0.4200 0.3641 0.2667 0.037 Uiso 1 1 calc R . .
C14 C 0.3114(4) 0.4351(6) 0.2865(3) 0.0273(14) Uani 1 1 d . . .
C15 C 0.2344(4) 0.7469(6) 0.2150(4) 0.0314(15) Uani 1 1 d . . .
H15A H 0.2220 0.7857 0.2590 0.047 Uiso 1 1 calc R . .
H15B H 0.1859 0.7227 0.1919 0.047 Uiso 1 1 calc R . .
H15C H 0.2631 0.8078 0.1868 0.047 Uiso 1 1 calc R . .
C16 C 0.2902(4) 0.3437(6) 0.3418(3) 0.0334(15) Uani 1 1 d . . .
H16A H 0.3291 0.2756 0.3436 0.050 Uiso 1 1 calc R . .
H16B H 0.2386 0.3075 0.3325 0.050 Uiso 1 1 calc R . .
H16C H 0.2891 0.3881 0.3856 0.050 Uiso 1 1 calc R . .
C17 C 0.0988(4) 0.4191(6) 0.4179(3) 0.0256(13) Uani 1 1 d . . .
C18 C 0.0870(4) 0.2936(7) 0.4363(4) 0.0352(16) Uani 1 1 d . . .
C19 C 0.1288(6) 0.2481(9) 0.4939(4) 0.062(3) Uani 1 1 d . . .
H19 H 0.1221 0.1621 0.5070 0.075 Uiso 1 1 calc R . .
C20 C 0.1776(6) 0.3219(12) 0.5308(4) 0.060(3) Uani 1 1 d . . .
H20 H 0.2059 0.2869 0.5679 0.072 Uiso 1 1 calc R . .
C21 C 0.1860(5) 0.4466(11) 0.5144(4) 0.057(3) Uani 1 1 d . . .
H21 H 0.2187 0.4989 0.5415 0.068 Uiso 1 1 calc R . .
C22 C 0.1468(4) 0.4995(8) 0.4577(3) 0.0389(19) Uani 1 1 d . . .
C23 C 0.0311(5) 0.2123(8) 0.3968(4) 0.050(2) Uani 1 1 d . . .
H23A H -0.0185 0.2575 0.3910 0.075 Uiso 1 1 calc R . .
H23B H 0.0219 0.1331 0.4215 0.075 Uiso 1 1 calc R . .
H23C H 0.0535 0.1933 0.3520 0.075 Uiso 1 1 calc R . .
C24 C 0.1568(5) 0.6386(9) 0.4399(4) 0.050(2) Uani 1 1 d . . .
H24A H 0.1810 0.6831 0.4783 0.075 Uiso 1 1 calc R . .
H24B H 0.1055 0.6760 0.4304 0.075 Uiso 1 1 calc R . .
H24C H 0.1902 0.6465 0.3996 0.075 Uiso 1 1 calc R . .
C25 C -0.0376(4) 0.6735(6) 0.3131(3) 0.0248(14) Uani 1 1 d . . .
C26 C -0.1112(4) 0.6232(6) 0.3298(3) 0.0280(14) Uani 1 1 d . . .
C27 C -0.1592(4) 0.6907(6) 0.3744(3) 0.0293(14) Uani 1 1 d . . .
H27 H -0.2097 0.6587 0.3849 0.035 Uiso 1 1 calc R . .
C28 C -0.1347(4) 0.8040(7) 0.4039(3) 0.0340(15) Uani 1 1 d . . .
H28 H -0.1676 0.8486 0.4346 0.041 Uiso 1 1 calc R . .
C29 C -0.0622(5) 0.8495(7) 0.3878(4) 0.0349(16) Uani 1 1 d . . .
H29 H -0.0449 0.9258 0.4086 0.042 Uiso 1 1 calc R . .
C30 C -0.0125(5) 0.7884(7) 0.3418(4) 0.0324(17) Uani 1 1 d . . .
C31 C -0.1377(4) 0.5004(7) 0.2979(4) 0.0346(16) Uani 1 1 d . . .
H31A H -0.1409 0.5106 0.2485 0.052 Uiso 1 1 calc R . .
H31B H -0.1892 0.4775 0.3159 0.052 Uiso 1 1 calc R . .
H31C H -0.1002 0.4332 0.3088 0.052 Uiso 1 1 calc R . .
C32 C 0.0639(4) 0.8463(7) 0.3198(4) 0.0399(17) Uani 1 1 d . . .
H32A H 0.0585 0.8804 0.2736 0.060 Uiso 1 1 calc R . .
H32B H 0.1048 0.7813 0.3202 0.060 Uiso 1 1 calc R . .
H32C H 0.0781 0.9147 0.3511 0.060 Uiso 1 1 calc R . .
C33 C 0.0561(4) 0.2447(6) 0.1902(3) 0.0239(13) Uani 1 1 d . . .
C34 C 0.1104(4) 0.1457(6) 0.1860(3) 0.0287(14) Uani 1 1 d . . .
C35 C 0.1094(5) 0.0668(6) 0.1297(4) 0.0364(17) Uani 1 1 d . . .
H35 H 0.1462 -0.0003 0.1266 0.044 Uiso 1 1 calc R . .
C36 C 0.0562(5) 0.0834(7) 0.0780(5) 0.042(2) Uani 1 1 d . . .
H36 H 0.0568 0.0296 0.0393 0.051 Uiso 1 1 calc R . .
C37 C 0.0013(5) 0.1809(7) 0.0834(4) 0.0368(18) Uani 1 1 d . . .
H37 H -0.0361 0.1920 0.0481 0.044 Uiso 1 1 calc R . .
C38 C 0.0000(5) 0.2612(6) 0.1387(4) 0.0312(15) Uani 1 1 d . . .
C39 C 0.1733(5) 0.1281(7) 0.2393(4) 0.040(2) Uani 1 1 d . . .
H39A H 0.2133 0.1937 0.2338 0.061 Uiso 1 1 calc R . .
H39B H 0.1972 0.0444 0.2340 0.061 Uiso 1 1 calc R . .
H39C H 0.1501 0.1349 0.2848 0.061 Uiso 1 1 calc R . .
C40 C -0.0625(5) 0.3599(7) 0.1447(4) 0.0389(17) Uani 1 1 d . . .
H40A H -0.0936 0.3615 0.1028 0.058 Uiso 1 1 calc R . .
H40B H -0.0385 0.4430 0.1519 0.058 Uiso 1 1 calc R . .
H40C H -0.0965 0.3396 0.1833 0.058 Uiso 1 1 calc R . .
O1 O 0.1103(3) 0.5157(4) 0.1751(2) 0.0238(10) Uani 1 1 d . . .
O2 O 0.1866(2) 0.5319(4) 0.2945(2) 0.0249(9) Uani 1 1 d . . .
O3 O 0.0610(3) 0.4676(4) 0.3636(2) 0.0247(9) Uani 1 1 d . . .
O4 O 0.0071(3) 0.6139(4) 0.2671(2) 0.0265(9) Uani 1 1 d . . .
O5 O 0.0561(3) 0.3224(4) 0.2461(2) 0.0261(10) Uani 1 1 d . . .
Ti1 Ti 0.08606(6) 0.48890(10) 0.26735(5) 0.0188(2) Uani 1 1 d . . .
Tl1 Tl 0.456410(12) 0.929055(19) 0.47562(2) 0.02942(8) Uani 1 1 d . . .

loop_
_atom_site_aniso_label
_atom_site_aniso_U_11
_atom_site_aniso_U_22
_atom_site_aniso_U_33
_atom_site_aniso_U_23
_atom_site_aniso_U_13
_atom_site_aniso_U_12
C1 0.029(3) 0.023(3) 0.017(3) 0.000(2) -0.001(3) -0.004(2)
C2 0.022(3) 0.028(3) 0.024(3) 0.000(3) 0.000(2) -0.006(3)
C3 0.030(3) 0.040(4) 0.024(3) -0.003(3) 0.001(3) -0.009(3)
C4 0.047(4) 0.044(3) 0.023(4) 0.008(4) 0.004(4) -0.020(3)
C5 0.053(5) 0.027(4) 0.027(4) 0.010(3) -0.005(3) -0.009(3)
C6 0.030(3) 0.024(3) 0.027(3) 0.000(3) -0.004(3) -0.004(3)
C7 0.024(3) 0.032(4) 0.034(4) -0.003(3) 0.003(3) 0.000(3)
C8 0.038(4) 0.031(4) 0.032(4) 0.005(3) -0.009(3) 0.006(3)
C9 0.021(3) 0.030(3) 0.020(3) -0.004(3) 0.002(3) -0.001(2)
C10 0.027(3) 0.031(3) 0.020(3) -0.003(3) 0.001(3) -0.003(3)
C11 0.032(4) 0.031(4) 0.028(4) -0.001(3) 0.003(3) -0.007(3)
C12 0.022(3) 0.048(4) 0.030(4) -0.005(3) 0.007(3) 0.000(3)
C13 0.025(3) 0.036(4) 0.031(4) -0.005(3) 0.001(3) 0.006(3)
C14 0.029(3) 0.030(3) 0.023(3) -0.005(2) -0.001(3) -0.001(3)
C15 0.036(4) 0.022(3) 0.036(4) 0.003(3) -0.002(3) 0.003(3)
C16 0.039(4) 0.027(3) 0.035(4) 0.000(3) 0.000(3) 0.004(3)
C17 0.023(3) 0.035(4) 0.019(3) 0.003(3) 0.006(2) 0.006(3)
C18 0.038(4) 0.040(4) 0.028(4) 0.007(3) 0.013(3) 0.012(3)
C19 0.068(6) 0.065(6) 0.053(6) 0.031(4) 0.026(5) 0.034(5)
C20 0.055(6) 0.098(8) 0.028(5) 0.013(5) -0.005(4) 0.032(6)
C21 0.033(4) 0.114(9) 0.024(4) -0.012(5) -0.003(3) 0.015(5)
C22 0.023(3) 0.060(5) 0.034(5) -0.004(3) 0.003(3) 0.008(3)
C23 0.068(6) 0.036(4) 0.046(5) 0.006(4) 0.021(4) -0.001(4)
C24 0.040(4) 0.068(6) 0.041(4) -0.024(4) 0.008(4) -0.018(4)
C25 0.029(3) 0.025(3) 0.021(3) 0.005(2) 0.005(3) 0.011(3)
C26 0.027(3) 0.027(3) 0.030(4) 0.005(3) -0.003(3) 0.004(3)
C27 0.023(3) 0.039(4) 0.026(3) 0.006(3) 0.002(3) -0.001(3)
C28 0.034(4) 0.035(4) 0.033(4) 0.006(3) 0.011(3) 0.014(3)
C29 0.047(4) 0.027(4) 0.031(4) 0.000(3) 0.005(3) 0.005(3)
C30 0.033(4) 0.031(4) 0.033(4) 0.006(3) 0.008(3) 0.001(3)
C31 0.031(4) 0.034(4) 0.039(4) 0.000(4) -0.003(3) -0.005(3)
C32 0.038(4) 0.034(4) 0.048(5) -0.006(3) 0.009(3) -0.008(3)
C33 0.028(3) 0.022(3) 0.022(3) -0.002(2) 0.003(2) -0.007(2)
C34 0.031(4) 0.022(3) 0.033(4) 0.000(3) 0.007(3) -0.001(3)
C35 0.046(4) 0.027(3) 0.036(4) -0.005(3) 0.014(3) 0.002(3)
C36 0.057(5) 0.038(4) 0.033(4) -0.006(3) 0.014(4) -0.007(4)
C37 0.049(5) 0.033(4) 0.028(4) 0.008(3) -0.005(4) -0.010(4)
C38 0.040(4) 0.026(3) 0.027(3) 0.006(3) -0.001(3) -0.006(3)
C39 0.050(5) 0.027(4) 0.044(5) 0.000(3) -0.003(4) 0.001(4)
C40 0.042(4) 0.034(4) 0.040(4) 0.001(3) -0.012(3) 0.003(3)
O1 0.024(2) 0.027(2) 0.019(2) 0.0006(19) 0.0039(18) 0.0013(19)
O2 0.017(2) 0.034(2) 0.024(2) 0.0022(18) 0.0015(17) -0.0005(18)
O3 0.026(2) 0.028(2) 0.020(2) 0.0034(18) -0.0014(18) -0.0027(18)
O4 0.028(2) 0.027(2) 0.024(2) 0.0038(19) 0.002(2) 0.0060(19)
O5 0.033(2) 0.020(2) 0.025(2) -0.0004(17) -0.0015(18) -0.0024(18)
Ti1 0.0186(5) 0.0199(5) 0.0180(5) 0.0014(4) 0.0007(4) 0.0008(4)
Tl1 0.02510(11) 0.03320(12) 0.02995(12) -0.00155(17) 0.00074(18) 0.00206(9)

loop_
_atom_type_symbol
_atom_type_description
_atom_type_scat_dispersion_real
_atom_type_scat_dispersion_imag
_atom_type_scat_source
C C 0.0033 0.0016 'International Tables Vol C Tables 4.2.6.8 and 6.1.1.4'
H H 0.0000 0.0000 'International Tables Vol C Tables 4.2.6.8 and 6.1.1.4'
O O 0.0106 0.0060 'International Tables Vol C Tables 4.2.6.8 and 6.1.1.4'
Ti Ti 0.2776 0.4457 'International Tables Vol C Tables 4.2.6.8 and 6.1.1.4'
Tl Tl -2.8358 9.6688 'International Tables Vol C Tables 4.2.6.8 and 6.1.1.4'

loop_
_geom_angle_atom_site_label_1
_geom_angle_atom_site_label_2
_geom_angle_atom_site_label_3
_geom_angle
_geom_angle_site_symmetry_1
_geom_angle_site_symmetry_3
_geom_angle_publ_flag
O1 C1 C6 119.5(6) . . ?
O1 C1 C2 120.6(6) . . ?
C6 C1 C2 119.8(6) . . ?
C3 C2 C1 118.3(6) . . ?
C3 C2 C7 120.0(6) . . ?
C1 C2 C7 121.6(6) . . ?
C4 C3 C2 122.6(7) . . ?
C3 C4 C5 118.6(7) . . ?
C4 C5 C6 121.8(7) . . ?
C5 C6 C1 118.7(6) . . ?
C5 C6 C8 121.9(6) . . ?
C1 C6 C8 119.3(6) . . ?
O2 C9 C14 118.8(6) . . ?
O2 C9 C10 119.2(6) . . ?
C14 C9 C10 121.8(6) . . ?
C11 C10 C9 116.6(6) . . ?
C11 C10 C15 120.7(7) . . ?
C9 C10 C15 122.6(6) . . ?
C12 C11 C10 122.8(7) . . ?
C13 C12 C11 118.5(6) . . ?
C12 C13 C14 121.4(6) . . ?
C9 C14 C13 118.4(6) . . ?
C9 C14 C16 120.6(6) . . ?
C13 C14 C16 120.8(6) . . ?
O3 C17 C18 120.0(6) . . ?
O3 C17 C22 119.2(6) . . ?
C18 C17 C22 120.7(6) . . ?
C17 C18 C19 117.2(8) . . ?
C17 C18 C23 120.1(7) . . ?
C19 C18 C23 122.6(8) . . ?
C20 C19 C18 122.9(9) . . ?
C19 C20 C21 119.6(8) . . ?
C20 C21 C22 121.1(9) . . ?
C21 C22 C17 118.3(8) . . ?
C21 C22 C24 120.6(7) . . ?
C17 C22 C24 121.1(6) . . ?
O4 C25 C30 120.1(6) . . ?
O4 C25 C26 119.4(6) . . ?
C30 C25 C26 120.4(6) . . ?
C27 C26 C25 118.7(6) . . ?
C27 C26 C31 121.4(6) . . ?
C25 C26 C31 119.8(6) . . ?
C28 C27 C26 121.5(6) . . ?
C29 C28 C27 118.5(6) . . ?
C28 C29 C30 122.7(7) . . ?
C29 C30 C25 118.1(7) . . ?
C29 C30 C32 121.8(7) . . ?
C25 C30 C32 120.0(7) . . ?
O5 C33 C34 119.5(6) . . ?
O5 C33 C38 120.2(6) . . ?
C34 C33 C38 120.3(6) . . ?
C35 C34 C33 119.1(7) . . ?
C35 C34 C39 119.3(6) . . ?
C33 C34 C39 121.5(6) . . ?
C36 C35 C34 121.5(7) . . ?
C35 C36 C37 118.9(7) . . ?
C38 C37 C36 121.5(8) . . ?
C37 C38 C33 118.7(7) . . ?
C37 C38 C40 120.1(7) . . ?
C33 C38 C40 121.2(6) . . ?
C1 O1 Ti1 172.2(4) . . ?
C9 O2 Ti1 137.9(4) . . ?
C17 O3 Ti1 134.8(4) . . ?
C25 O4 Ti1 137.2(4) . . ?
C33 O5 Ti1 137.6(4) . . ?
O2 Ti1 O5 123.0(2) . . ?
O2 Ti1 O1 92.05(19) . . ?
O5 Ti1 O1 89.3(2) . . ?
O2 Ti1 O4 119.5(2) . . ?
O5 Ti1 O4 117.3(2) . . ?
O1 Ti1 O4 92.9(2) . . ?
O2 Ti1 O3 87.32(19) . . ?
O5 Ti1 O3 92.7(2) . . ?
O1 Ti1 O3 178.0(2) . . ?
O4 Ti1 O3 85.73(19) . . ?

loop_
_geom_bond_atom_site_label_1
_geom_bond_atom_site_label_2
_geom_bond_distance
_geom_bond_site_symmetry_2
_geom_bond_publ_flag
C1 O1 1.320(7) . ?
C1 C6 1.415(9) . ?
C1 C2 1.426(9) . ?
C2 C3 1.393(9) . ?
C2 C7 1.505(9) . ?
C3 C4 1.382(11) . ?
C4 C5 1.391(10) . ?
C5 C6 1.401(9) . ?
C6 C8 1.496(10) . ?
C9 O2 1.362(7) . ?
C9 C14 1.394(9) . ?
C9 C10 1.402(9) . ?
C10 C11 1.399(9) . ?
C10 C15 1.490(9) . ?
C11 C12 1.389(11) . ?
C12 C13 1.375(10) . ?
C13 C14 1.401(9) . ?
C14 C16 1.497(9) . ?
C17 O3 1.348(8) . ?
C17 C18 1.388(10) . ?
C17 C22 1.417(10) . ?
C18 C19 1.421(11) . ?
C18 C23 1.502(12) . ?
C19 C20 1.353(14) . ?
C20 C21 1.363(13) . ?
C21 C22 1.415(11) . ?
C22 C24 1.519(13) . ?
C25 O4 1.341(7) . ?
C25 C30 1.405(10) . ?
C25 C26 1.406(9) . ?
C26 C27 1.397(9) . ?
C26 C31 1.509(10) . ?
C27 C28 1.393(10) . ?
C28 C29 1.368(10) . ?
C29 C30 1.398(10) . ?
C30 C32 1.506(10) . ?
C33 O5 1.372(7) . ?
C33 C34 1.401(9) . ?
C33 C38 1.406(9) . ?
C34 C35 1.385(9) . ?
C34 C39 1.514(11) . ?
C35 C36 1.374(12) . ?
C36 C37 1.397(12) . ?
C37 C38 1.378(10) . ?
C38 C40 1.498(10) . ?
O1 Ti1 1.882(4) . ?
O2 Ti1 1.857(4) . ?
O3 Ti1 1.953(4) . ?
O4 Ti1 1.888(4) . ?
O5 Ti1 1.877(4) . ?
